data_7040850
loop_
_publ_author_name
'Lang, Georgette M.'
'Skaper, Dirk'
'Hampel, Frank'
'Gladysz, John A.'

_publ_section_title
;
 Synthesis, reactivity, structures, and dynamic properties of gyroscope
 like iron complexes with dibridgehead diphosphine cages: pre- vs.
 post-metathesis substitutions as routes to adducts with neutral dipolar
 Fe(CO)(NO)(X) rotors.
;
_journal_issue 41
_journal_name_full 'Dalton transactions (Cambridge, England : 2003)'
_journal_page_first 16190
_journal_page_last 16204
_journal_paper_doi 10.1039/c6dt03258c
_journal_volume 45
_journal_year 2016
_chemical_formula_sum 'C44 H84 Fe N2 O2 P2'
_chemical_formula_weight 790.92
_chemical_name_systematic
; 
 ? 
;
_space_group_IT_number 15
_symmetry_cell_setting monoclinic
_symmetry_space_group_name_Hall '-C 2yc'
_symmetry_space_group_name_H-M 'C 1 2/c 1'
_atom_sites_solution_hydrogens geom
_atom_sites_solution_primary direct
_atom_sites_solution_secondary difmap
_audit_creation_method SHELXL-97
_audit_update_record
;
2016-08-15 deposited with the CCDC.
2016-09-27 downloaded from the CCDC.
;
_cell_angle_alpha 90.00
_cell_angle_beta 122.6810(10)
_cell_angle_gamma 90.00
_cell_formula_units_Z 4
_cell_length_a 21.4114(6)
_cell_length_b 13.9998(2)
_cell_length_c 18.2960(5)
_cell_measurement_reflns_used 5177
_cell_measurement_temperature 173(2)
_cell_measurement_theta_max 0.909
_cell_measurement_theta_min 0.848
_cell_volume 4616.1(2)
_computing_cell_refinement DENZO-SMN
_computing_data_collection 'Nonius Collect'
_computing_data_reduction DENZO-SMN
_computing_molecular_graphics 'SHELXTL NT'
_computing_publication_material 'SHELXTL NT'
_computing_structure_refinement 'SHELXL-97 (Sheldrick, 1997)'
_computing_structure_solution 'SHELXS-97 (Sheldrick, 1990)'
_diffrn_ambient_temperature 173(2)
_diffrn_detector_area_resol_mean 9
_diffrn_measured_fraction_theta_full 0.998
_diffrn_measured_fraction_theta_max 0.998
_diffrn_measurement_device_type 'Nonius KappaCCD'
_diffrn_radiation_monochromator graphite
_diffrn_radiation_source 'fine-focus rotating anode'
_diffrn_radiation_type MoK\a
_diffrn_radiation_wavelength 0.71073
_diffrn_reflns_av_R_equivalents 0.0190
_diffrn_reflns_av_sigmaI/netI 0.0302
_diffrn_reflns_limit_h_max 27
_diffrn_reflns_limit_h_min -27
_diffrn_reflns_limit_k_max 17
_diffrn_reflns_limit_k_min -18
_diffrn_reflns_limit_l_max 23
_diffrn_reflns_limit_l_min -23
_diffrn_reflns_number 9935
_diffrn_reflns_theta_full 27.50
_diffrn_reflns_theta_max 27.50
_diffrn_reflns_theta_min 2.26
_exptl_absorpt_coefficient_mu 0.431
_exptl_absorpt_correction_T_max 0.9188
_exptl_absorpt_correction_T_min 0.8638
_exptl_absorpt_correction_type empirical
_exptl_absorpt_process_details Scalepack
_exptl_crystal_colour brown
_exptl_crystal_density_diffrn 1.138
_exptl_crystal_density_method 'not measured'
_exptl_crystal_description plate
_exptl_crystal_F_000 1736
_exptl_crystal_size_max 0.35
_exptl_crystal_size_mid 0.20
_exptl_crystal_size_min 0.20
_refine_diff_density_max 0.219
_refine_diff_density_min -0.772
_refine_diff_density_rms 0.049
_refine_ls_extinction_method none
_refine_ls_goodness_of_fit_ref 0.984
_refine_ls_hydrogen_treatment mixed
_refine_ls_matrix_type full
_refine_ls_number_parameters 232
_refine_ls_number_reflns 5286
_refine_ls_number_restraints 0
_refine_ls_restrained_S_all 0.984
_refine_ls_R_factor_all 0.0464
_refine_ls_R_factor_gt 0.0346
_refine_ls_shift/su_max 0.004
_refine_ls_shift/su_mean 0.000
_refine_ls_structure_factor_coef Fsqd
_refine_ls_weighting_details 'calc w=1/[\s^2^(Fo^2^)+(0.0531P)^2^+2.1426P] where P=(Fo^2^+2Fc^2^)/3'
_refine_ls_weighting_scheme calc
_refine_ls_wR_factor_gt 0.0900
_refine_ls_wR_factor_ref 0.0960
_reflns_number_gt 4320
_reflns_number_total 5286
_reflns_threshold_expression >2sigma(I)
_cod_data_source_file c6dt03258c2.cif
_cod_data_source_block ds03
_cod_depositor_comments
;
The following automatic conversions were performed:

'_symmetry_cell_setting' value 'Monoclinic' changed to 'monoclinic'
according to
/usr/data/users/saulius/crontab/automatic-downloads/rss-feeds/RSC/lib/dictionaries/cif_core.dic
dictionary named 'cif_core.dic' version 2.4.2 from 2011-04-26.

Automatic conversion script
Id: cif_fix_values 4268 2015-11-12 08:31:59Z antanas 

 Adding full bibliography for 7040850--7040852.cif.
;
_cod_original_cell_volume 4616.10(19)
_cod_original_sg_symbol_H-M C2/c
_cod_database_code 7040850

loop_
_symmetry_equiv_pos_as_xyz
'x, y, z'
'-x, y, -z+1/2'
'x+1/2, y+1/2, z'
'-x+1/2, y+1/2, -z+1/2'
'-x, -y, -z'
'x, -y, z-1/2'
'-x+1/2, -y+1/2, -z'
'x+1/2, -y+1/2, z-1/2'

loop_
_atom_site_label
_atom_site_type_symbol
_atom_site_fract_x
_atom_site_fract_y
_atom_site_fract_z
_atom_site_U_iso_or_equiv
_atom_site_adp_type
_atom_site_occupancy
_atom_site_symmetry_multiplicity
_atom_site_calc_flag
_atom_site_refinement_flags
Fe1 Fe 0.0000 2.00965(2) -0.2500 0.03479(10) Uani 1 2 d S
C1AB C 0.00337(7) 2.07502(9) -0.33406(8) 0.0321(3) Uani 0.67 1 d P
N1 N 0.00337(7) 2.07502(9) -0.33406(8) 0.0321(3) Uani 0.33 1 d P
O1AB O 0.00682(7) 2.11321(10) -0.38809(8) 0.0534(3) Uani 0.67 1 d P
N2 N 0.00682(7) 2.11321(10) -0.38809(8) 0.0534(3) Uani 0.33 1 d P
N1B N 0.0000 1.88651(12) -0.2500 0.0320(4) Uani 0.33 2 d SP
C1BC C 0.0000 1.88651(12) -0.2500 0.0320(4) Uani 0.67 2 d SP
O2AB O 0.0000 1.80384(11) -0.2500 0.0647(6) Uani 0.67 2 d SP
N2B N 0.0000 1.80384(11) -0.2500 0.0647(6) Uani 0.33 2 d SP
P1 P -0.123673(18) 2.01508(2) -0.33152(2) 0.02458(9) Uani 1 1 d .
C11 C -0.16532(8) 1.92621(10) -0.41856(9) 0.0311(3) Uani 1 1 d .
H11A H -0.1584 1.8621 -0.3924 0.037 Uiso 1 1 calc R
H11B H -0.2193 1.9384 -0.4558 0.037 Uiso 1 1 calc R
C12 C -0.13323(9) 1.92561(10) -0.47549(10) 0.0385(3) Uani 1 1 d .
H12A H -0.0787 1.9183 -0.4378 0.046 Uiso 1 1 calc R
H12B H -0.1435 1.9881 -0.5052 0.046 Uiso 1 1 calc R
C13 C -0.16426(9) 1.84621(11) -0.54400(10) 0.0407(4) Uani 1 1 d .
H13A H -0.2181 1.8568 -0.5850 0.049 Uiso 1 1 calc R
H13B H -0.1402 1.8500 -0.5773 0.049 Uiso 1 1 calc R
C14 C -0.15225(8) 1.74654(10) -0.50504(9) 0.0344(3) Uani 1 1 d .
H14A H -0.1900 1.7347 -0.4906 0.041 Uiso 1 1 calc R
H14B H -0.1029 1.7442 -0.4502 0.041 Uiso 1 1 calc R
C15 C -0.15689(9) 1.66652(11) -0.56490(10) 0.0394(3) Uani 1 1 d .
H15A H -0.1583 1.6044 -0.5399 0.047 Uiso 1 1 calc R
H15B H -0.2041 1.6732 -0.6219 0.047 Uiso 1 1 calc R
C16 C -0.09308(9) 1.66469(11) -0.57957(10) 0.0379(3) Uani 1 1 d .
H16A H -0.1016 1.6121 -0.6201 0.046 Uiso 1 1 calc R
H16B H -0.0931 1.7254 -0.6073 0.046 Uiso 1 1 calc R
C17 C -0.01750(9) 1.65132(11) -0.49653(10) 0.0384(3) Uani 1 1 d .
H17A H -0.0186 1.5929 -0.4667 0.046 Uiso 1 1 calc R
H17B H -0.0075 1.7062 -0.4576 0.046 Uiso 1 1 calc R
C18 C 0.04550(9) 1.64291(11) -0.51166(10) 0.0386(3) Uani 1 1 d .
H18A H 0.0470 1.7018 -0.5406 0.046 Uiso 1 1 calc R
H18B H 0.0350 1.5888 -0.5515 0.046 Uiso 1 1 calc R
C19 C 0.12161(9) 1.62771(11) -0.42865(11) 0.0429(4) Uani 1 1 d .
H19A H 0.1588 1.6201 -0.4446 0.051 Uiso 1 1 calc R
H19B H 0.1205 1.5674 -0.4012 0.051 Uiso 1 1 calc R
C20 C 0.14726(9) 1.70834(10) -0.36152(10) 0.0373(3) Uani 1 1 d .
H20A H 0.1129 1.7120 -0.3412 0.045 Uiso 1 1 calc R
H20B H 0.1971 1.6923 -0.3108 0.045 Uiso 1 1 calc R
C21 C 0.15080(9) 1.80589(11) -0.39597(10) 0.0372(3) Uani 1 1 d .
H21A H 0.0998 1.8257 -0.4415 0.045 Uiso 1 1 calc R
H21B H 0.1797 1.8001 -0.4235 0.045 Uiso 1 1 calc R
C22 C 0.18576(8) 1.88389(11) -0.32651(9) 0.0357(3) Uani 1 1 d .
H22A H 0.2368 1.8643 -0.2810 0.043 Uiso 1 1 calc R
H22B H 0.1893 1.9434 -0.3533 0.043 Uiso 1 1 calc R
C23 C 0.14233(8) 1.90420(10) -0.28424(9) 0.0325(3) Uani 1 1 d .
H23A H 0.1464 1.8485 -0.2486 0.039 Uiso 1 1 calc R
H23B H 0.0893 1.9126 -0.3302 0.039 Uiso 1 1 calc R
C24 C 0.16986(8) 1.99333(9) -0.22680(9) 0.0297(3) Uani 1 1 d .
H24A H 0.1623 2.0496 -0.2635 0.036 Uiso 1 1 calc R
H24B H 0.2238 1.9869 -0.1840 0.036 Uiso 1 1 calc R
C31 C -0.16222(7) 2.12861(9) -0.38729(9) 0.0308(3) Uani 1 1 d .
H31A H -0.1499 2.1369 -0.4318 0.037 Uiso 1 1 calc R
H31B H -0.2169 2.1259 -0.4177 0.037 Uiso 1 1 calc R
C32 C -0.13424(8) 2.21573(10) -0.32745(9) 0.0351(3) Uani 1 1 d .
H32A H -0.1550 2.2141 -0.2905 0.042 Uiso 1 1 calc R
H32B H -0.0796 2.2118 -0.2887 0.042 Uiso 1 1 calc R
C33 C -0.15473(8) 2.31028(9) -0.37579(9) 0.0312(3) Uani 1 1 d .
H33A H -0.2094 2.3165 -0.4116 0.037 Uiso 1 1 calc R
H33B H -0.1366 2.3108 -0.4154 0.037 Uiso 1 1 calc R
C34 C -0.12206(8) 2.39511(10) -0.31454(9) 0.0344(3) Uani 1 1 d .
H34A H -0.0677 2.3865 -0.2766 0.041 Uiso 1 1 calc R
H34B H -0.1422 2.3958 -0.2769 0.041 Uiso 1 1 calc R
C35 C -0.13787(10) 2.49138(10) -0.36014(10) 0.0394(4) Uani 1 1 d .
H35A H -0.1922 2.4991 -0.3999 0.047 Uiso 1 1 calc R
H35B H -0.1158 2.4920 -0.3958 0.047 Uiso 1 1 calc R
C36 C -0.10718(10) 2.57626(11) -0.29723(11) 0.0467(4) Uani 1 1 d .
H36A H -0.1191 2.6358 -0.3315 0.056 Uiso 1 1 calc R
H36B H -0.1331 2.5790 -0.2659 0.056 Uiso 1 1 calc R
C37 C -0.02379(10) 2.57370(10) -0.23047(10) 0.0419(4) Uani 1 1 d .
H37A H -0.0120 2.5157 -0.1943 0.050 Uiso 1 1 calc R
H37B H -0.0101 2.6298 -0.1918 0.050 Uiso 1 1 calc R

loop_
_atom_site_aniso_label
_atom_site_aniso_U_11
_atom_site_aniso_U_22
_atom_site_aniso_U_33
_atom_site_aniso_U_23
_atom_site_aniso_U_13
_atom_site_aniso_U_12
Fe1 0.02024(16) 0.03603(17) 0.03656(18) 0.000 0.00776(13) 0.000
C1AB 0.0241(6) 0.0325(6) 0.0298(7) 0.0031(5) 0.0080(5) -0.0016(5)
N1 0.0241(6) 0.0325(6) 0.0298(7) 0.0031(5) 0.0080(5) -0.0016(5)
O1AB 0.0460(7) 0.0618(8) 0.0418(7) 0.0151(6) 0.0168(6) -0.0068(6)
N2 0.0460(7) 0.0618(8) 0.0418(7) 0.0151(6) 0.0168(6) -0.0068(6)
N1B 0.0252(9) 0.0266(9) 0.0365(10) 0.000 0.0115(8) 0.000
C1BC 0.0252(9) 0.0266(9) 0.0365(10) 0.000 0.0115(8) 0.000
O2AB 0.0539(12) 0.0222(8) 0.1002(17) 0.000 0.0300(11) 0.000
N2B 0.0539(12) 0.0222(8) 0.1002(17) 0.000 0.0300(11) 0.000
P1 0.02115(18) 0.02411(16) 0.02212(17) -0.00130(12) 0.00751(14) -0.00106(11)
C11 0.0291(7) 0.0323(7) 0.0255(7) -0.0050(5) 0.0107(6) -0.0056(5)
C12 0.0517(9) 0.0328(7) 0.0321(7) -0.0054(6) 0.0233(7) -0.0097(6)
C13 0.0503(9) 0.0384(8) 0.0292(7) -0.0054(6) 0.0186(7) -0.0013(7)
C14 0.0347(8) 0.0360(7) 0.0353(7) -0.0061(6) 0.0207(6) -0.0058(6)
C15 0.0407(8) 0.0366(7) 0.0416(8) -0.0101(6) 0.0227(7) -0.0102(6)
C16 0.0449(9) 0.0382(7) 0.0338(8) -0.0083(6) 0.0233(7) -0.0053(6)
C17 0.0438(8) 0.0426(8) 0.0347(8) -0.0044(6) 0.0251(7) -0.0024(7)
C18 0.0463(9) 0.0377(8) 0.0396(8) -0.0076(6) 0.0284(7) -0.0006(6)
C19 0.0481(9) 0.0374(8) 0.0491(9) -0.0006(7) 0.0302(8) 0.0073(7)
C20 0.0381(8) 0.0404(8) 0.0337(8) 0.0041(6) 0.0195(7) 0.0058(6)
C21 0.0429(9) 0.0427(8) 0.0332(7) 0.0002(6) 0.0253(7) -0.0005(6)
C22 0.0371(8) 0.0418(8) 0.0331(7) 0.0007(6) 0.0222(7) -0.0032(6)
C23 0.0317(7) 0.0347(7) 0.0326(7) -0.0006(6) 0.0184(6) -0.0008(6)
C24 0.0254(7) 0.0313(6) 0.0306(7) 0.0021(5) 0.0139(6) -0.0001(5)
C31 0.0252(7) 0.0302(6) 0.0273(7) 0.0034(5) 0.0079(6) 0.0035(5)
C32 0.0399(8) 0.0272(7) 0.0308(7) 0.0028(5) 0.0142(6) 0.0049(6)
C33 0.0318(7) 0.0295(6) 0.0305(7) 0.0048(5) 0.0157(6) 0.0047(5)
C34 0.0395(8) 0.0289(7) 0.0319(7) 0.0050(6) 0.0174(6) 0.0064(6)
C35 0.0518(10) 0.0295(7) 0.0339(8) 0.0056(6) 0.0212(7) 0.0079(6)
C36 0.0710(12) 0.0266(7) 0.0446(9) 0.0022(6) 0.0326(9) 0.0095(7)
C37 0.0694(11) 0.0267(7) 0.0327(8) -0.0019(6) 0.0296(8) -0.0004(7)

loop_
_atom_type_symbol
_atom_type_description
_atom_type_scat_dispersion_real
_atom_type_scat_dispersion_imag
_atom_type_scat_source
C C 0.0033 0.0016 'International Tables Vol C Tables 4.2.6.8 and 6.1.1.4'
H H 0.0000 0.0000 'International Tables Vol C Tables 4.2.6.8 and 6.1.1.4'
N N 0.0061 0.0033 'International Tables Vol C Tables 4.2.6.8 and 6.1.1.4'
O O 0.0106 0.0060 'International Tables Vol C Tables 4.2.6.8 and 6.1.1.4'
P P 0.1023 0.0942 'International Tables Vol C Tables 4.2.6.8 and 6.1.1.4'
Fe Fe 0.3463 0.8444 'International Tables Vol C Tables 4.2.6.8 and 6.1.1.4'

loop_
_geom_angle_atom_site_label_1
_geom_angle_atom_site_label_2
_geom_angle_atom_site_label_3
_geom_angle
_geom_angle_site_symmetry_1
_geom_angle_site_symmetry_3
N1B Fe1 N1 120.11(4) . 2_554
N1B Fe1 C1AB 120.11(4) . 2_554
N1 Fe1 C1AB 0.00(7) 2_554 2_554
N1B Fe1 C1AB 120.11(4) . .
N1 Fe1 C1AB 119.78(9) 2_554 .
C1AB Fe1 C1AB 119.78(9) 2_554 .
N1B Fe1 P1 91.953(11) . 2_554
N1 Fe1 P1 89.55(4) 2_554 2_554
C1AB Fe1 P1 89.55(4) 2_554 2_554
C1AB Fe1 P1 88.49(4) . 2_554
N1B Fe1 P1 91.953(11) . .
N1 Fe1 P1 88.49(4) 2_554 .
C1AB Fe1 P1 88.49(4) 2_554 .
C1AB Fe1 P1 89.55(4) . .
P1 Fe1 P1 176.09(2) 2_554 .
O1AB C1AB Fe1 177.10(14) . .
O2AB N1B Fe1 180.0 . .
C31 P1 C11 104.16(6) . .
C31 P1 C24 104.30(7) . 2_554
C11 P1 C24 103.39(6) . 2_554
C31 P1 Fe1 114.72(5) . .
C11 P1 Fe1 113.80(5) . .
C24 P1 Fe1 115.12(5) 2_554 .
C12 C11 P1 114.23(9) . .
C11 C12 C13 113.95(12) . .
C14 C13 C12 113.10(12) . .
C13 C14 C15 113.93(12) . .
C16 C15 C14 114.76(12) . .
C17 C16 C15 113.40(13) . .
C16 C17 C18 113.46(13) . .
C17 C18 C19 113.86(13) . .
C18 C19 C20 114.95(12) . .
C21 C20 C19 113.86(13) . .
C20 C21 C22 114.05(12) . .
C23 C22 C21 113.33(12) . .
C22 C23 C24 112.75(12) . .
C23 C24 P1 114.03(10) . 2_554
C32 C31 P1 114.20(9) . .
C33 C32 C31 113.58(11) . .
C32 C33 C34 112.24(11) . .
C33 C34 C35 114.19(12) . .
C34 C35 C36 113.33(13) . .
C37 C36 C35 115.14(13) . .
C36 C37 C37 114.41(16) . 2_554

loop_
_geom_bond_atom_site_label_1
_geom_bond_atom_site_label_2
_geom_bond_distance
_geom_bond_site_symmetry_2
Fe1 N1B 1.7240(17) .
Fe1 N1 1.8243(14) 2_554
Fe1 C1AB 1.8243(14) 2_554
Fe1 C1AB 1.8243(14) .
Fe1 P1 2.2310(3) 2_554
Fe1 P1 2.2310(3) .
C1AB O1AB 1.1607(18) .
N1B O2AB 1.157(2) .
P1 C31 1.8272(13) .
P1 C11 1.8291(13) .
P1 C24 1.8300(15) 2_554
C11 C12 1.526(2) .
C12 C13 1.5327(19) .
C13 C14 1.524(2) .
C14 C15 1.532(2) .
C15 C16 1.528(2) .
C16 C17 1.519(2) .
C17 C18 1.521(2) .
C18 C19 1.528(2) .
C19 C20 1.535(2) .
C20 C21 1.523(2) .
C21 C22 1.530(2) .
C22 C23 1.523(2) .
C23 C24 1.5297(18) .
C24 P1 1.8300(15) 2_554
C31 C32 1.5287(19) .
C32 C33 1.5190(18) .
C33 C34 1.5195(19) .
C34 C35 1.5238(19) .
C35 C36 1.534(2) .
C36 C37 1.525(3) .
C37 C37 1.528(3) 2_554

loop_
_geom_torsion_atom_site_label_1
_geom_torsion_atom_site_label_2
_geom_torsion_atom_site_label_3
_geom_torsion_atom_site_label_4
_geom_torsion
_geom_torsion_site_symmetry_1
_geom_torsion_site_symmetry_4
N1B Fe1 C1AB O1AB -23(3) . .
N1 Fe1 C1AB O1AB 157(3) 2_554 .
C1AB Fe1 C1AB O1AB 157(3) 2_554 .
P1 Fe1 C1AB O1AB 69(2) 2_554 .
P1 Fe1 C1AB O1AB -115(2) . .
N1 Fe1 N1B O2AB 55(88) 2_554 .
C1AB Fe1 N1B O2AB 55(88) 2_554 .
C1AB Fe1 N1B O2AB -125(79) . .
P1 Fe1 N1B O2AB 146(88) 2_554 .
P1 Fe1 N1B O2AB -34(79) . .
N1B Fe1 P1 C31 -160.45(5) . .
N1 Fe1 P1 C31 79.47(7) 2_554 .
C1AB Fe1 P1 C31 79.47(7) 2_554 .
C1AB Fe1 P1 C31 -40.34(7) . .
P1 Fe1 P1 C31 19.55(5) 2_554 .
N1B Fe1 P1 C11 -40.63(5) . .
N1 Fe1 P1 C11 -160.71(7) 2_554 .
C1AB Fe1 P1 C11 -160.71(7) 2_554 .
C1AB Fe1 P1 C11 79.48(7) . .
P1 Fe1 P1 C11 139.37(5) 2_554 .
N1B Fe1 P1 C24 78.47(5) . 2_554
N1 Fe1 P1 C24 -41.61(6) 2_554 2_554
C1AB Fe1 P1 C24 -41.61(6) 2_554 2_554
C1AB Fe1 P1 C24 -161.42(6) . 2_554
P1 Fe1 P1 C24 -101.53(5) 2_554 2_554
C31 P1 C11 C12 74.06(12) . .
C24 P1 C11 C12 -177.15(11) 2_554 .
Fe1 P1 C11 C12 -51.57(12) . .
P1 C11 C12 C13 175.73(11) . .
C11 C12 C13 C14 -57.72(18) . .
C12 C13 C14 C15 -159.61(13) . .
C13 C14 C15 C16 69.14(18) . .
C14 C15 C16 C17 60.20(18) . .
C15 C16 C17 C18 176.19(12) . .
C16 C17 C18 C19 -179.00(12) . .
C17 C18 C19 C20 -60.85(18) . .
C18 C19 C20 C21 -57.77(19) . .
C19 C20 C21 C22 -172.49(13) . .
C20 C21 C22 C23 -62.70(17) . .
C21 C22 C23 C24 -170.03(12) . .
C22 C23 C24 P1 -175.68(10) . 2_554
C11 P1 C31 C32 -179.00(11) . .
C24 P1 C31 C32 72.90(12) 2_554 .
Fe1 P1 C31 C32 -53.95(12) . .
P1 C31 C32 C33 168.92(10) . .
C31 C32 C33 C34 -176.44(12) . .
C32 C33 C34 C35 177.11(13) . .
C33 C34 C35 C36 177.63(14) . .
C34 C35 C36 C37 57.6(2) . .
C35 C36 C37 C37 60.75(14) . 2_554
